data_4317806
loop_
_publ_author_name
'Yoshihiro Matano'
'Hazumi Nomura'
'Hitomi Suzuki'

_publ_contact_author_email ' matano@kuchem.kyoto-u.ac.jp '
_publ_contact_author_fax ' +81-75-753-4000 '
_publ_contact_author_name ' Yoshihiro Matano'
_publ_section_title
;
 Synthesis and Structural Comparison of Triaryl(sulfonylimino)pnictoranes
;
_journal_name_full 'Inorganic Chemistry'
_journal_page_first 1940
_journal_page_last 1948
_journal_paper_doi 10.1021/ic0110575
_journal_volume 41
_journal_year 2002
_chemical_formula_moiety 'C38 H32 F6 N2 O5 S2 Sb2 '
_chemical_formula_sum 'C38 H32 F6 N2 O5 S2 Sb2'
_chemical_formula_weight 1018.29
_space_group_IT_number 2
_symmetry_cell_setting triclinic
_symmetry_Int_Tables_number 2
_symmetry_space_group_name_Hall '-P 1'
_symmetry_space_group_name_H-M 'P -1'
_cell_angle_alpha 99.97(1)
_cell_angle_beta 108.43(1)
_cell_angle_gamma 86.93(2)
_cell_formula_units_Z 2
_cell_length_a 10.622(2)
_cell_length_b 20.156(2)
_cell_length_c 9.940(2)
_cell_measurement_reflns_used 25
_cell_measurement_temperature 298.2
_cell_measurement_theta_max 12.3
_cell_measurement_theta_min 11.1
_cell_volume 1988.5(6)
_computing_cell_refinement 'MSC/AFC Diffractometer Control'
_computing_data_collection 'MSC/AFC Diffractometer Control'
_computing_data_reduction 'teXsan Ver. 1.11'
_computing_publication_material 'teXsan Ver. 1.11'
_computing_structure_refinement 'teXsan Ver. 1.10'
_computing_structure_solution 'DIRDIF94 (PATTY)'
_diffrn_measured_fraction_theta_full 1.0539
_diffrn_measured_fraction_theta_max 1.0539
_diffrn_measurement_device_type 'Rigaku AFC7S'
_diffrn_measurement_method \w-2\q
_diffrn_radiation_type 'Mo K\a'
_diffrn_radiation_wavelength 0.7107
_diffrn_reflns_av_R_equivalents 0.031
_diffrn_reflns_limit_h_max 13
_diffrn_reflns_limit_h_min 0
_diffrn_reflns_limit_k_max 26
_diffrn_reflns_limit_k_min -26
_diffrn_reflns_limit_l_max 12
_diffrn_reflns_limit_l_min -12
_diffrn_reflns_number 9616
_diffrn_reflns_theta_full 27.50
_diffrn_reflns_theta_max 27.50
_diffrn_standards_decay_% 7.47
_diffrn_standards_interval_count 150
_diffrn_standards_number 3
_exptl_absorpt_coefficient_mu 1.534
_exptl_absorpt_correction_T_max 0.968
_exptl_absorpt_correction_T_min 0.700
_exptl_absorpt_correction_type psi-scan
_exptl_absorpt_process_details '(North, Phillips & Mathews, 1968)'
_exptl_crystal_colour colorless
_exptl_crystal_density_diffrn 1.701
_exptl_crystal_density_method 'not measured'
_exptl_crystal_description prismatic
_exptl_crystal_size_max 0.300
_exptl_crystal_size_mid 0.300
_exptl_crystal_size_min 0.100
_refine_diff_density_max 0.67
_refine_diff_density_min -1.02
_refine_ls_extinction_method none
_refine_ls_goodness_of_fit_ref 1.309
_refine_ls_hydrogen_treatment noref
_refine_ls_number_parameters 496
_refine_ls_number_reflns 9611
_refine_ls_R_factor_gt 0.0438
_refine_ls_shift/su_max 0.0080
_refine_ls_structure_factor_coef Fsqd
_refine_ls_weighting_details 'w = 1/[\s^2^(Fo^2^) + (0.10200(Max(Fo^2^,0) + 2Fc^2^)/3)^2^]'
_refine_ls_weighting_scheme calc
_refine_ls_wR_factor_ref 0.2200
_reflns_number_gt 5769
_reflns_number_total 9611
_reflns_threshold_expression F^2^>2.0\s(F^2^)
_cod_data_source_file ic0110575_9.cif
_cod_data_source_block nomura26_(Ph3SbNHTf)2O
_cod_original_sg_symbol_H-M 'P -1 '
_cod_original_formula_sum 'C38 H32 F6 N2 O5 S2 Sb2 '
_cod_database_code 4317806

loop_
_symmetry_equiv_pos_as_xyz
x,y,z
-x,-y,-z

loop_
_atom_site_label
_atom_site_type_symbol
_atom_site_fract_x
_atom_site_fract_y
_atom_site_fract_z
_atom_site_U_iso_or_equiv
_atom_site_adp_type
_atom_site_occupancy
_atom_site_calc_flag
_atom_site_refinement_flags
_atom_site_disorder_assembly
_atom_site_disorder_group
Sb(1) Sb 0.46267(5) 0.31848(3) 0.18170(6) 0.0429(2) Uani 1.00 d . . .
Sb(2) Sb 0.26545(5) 0.16880(3) 0.18205(6) 0.0425(2) Uani 1.00 d . . .
S(1) S 0.6612(2) 0.4366(1) 0.1296(3) 0.0547(7) Uani 1.00 d . . .
S(2) S 0.0987(3) 0.0424(1) 0.2394(3) 0.0546(6) Uani 1.00 d . . .
F(1) F 0.731(1) 0.4954(6) 0.3997(10) 0.160(5) Uani 1.00 d . . .
F(2) F 0.8403(7) 0.5261(4) 0.2787(9) 0.106(3) Uani 1.00 d . . .
F(3) F 0.6401(10) 0.5590(4) 0.251(1) 0.138(4) Uani 1.00 d . . .
F(4) F -0.0764(8) 0.0125(5) 0.3522(9) 0.119(3) Uani 1.00 d . . .
F(5) F -0.0970(7) 0.1112(4) 0.3032(8) 0.095(3) Uani 1.00 d . . .
F(6) F -0.1580(7) 0.0284(5) 0.1358(8) 0.102(3) Uani 1.00 d . . .
O(1) O 0.4107(7) 0.2342(3) 0.2231(8) 0.066(2) Uani 1.00 d . . .
O(2) O 0.7533(7) 0.3838(4) 0.169(1) 0.089(3) Uani 1.00 d . . .
O(3) O 0.6560(7) 0.4653(4) 0.0048(8) 0.073(2) Uani 1.00 d . . .
O(4) O 0.1829(7) 0.0677(4) 0.3794(7) 0.070(2) Uani 1.00 d . . .
O(5) O 0.1019(9) -0.0274(4) 0.1786(9) 0.080(3) Uani 1.00 d . . .
N(1) N 0.5234(7) 0.4187(4) 0.1352(9) 0.052(2) Uani 1.00 d . . .
N(2) N 0.1019(7) 0.0907(4) 0.1355(7) 0.048(2) Uani 1.00 d . . .
C(1) C 0.2714(8) 0.3592(4) 0.1158(10) 0.047(2) Uani 1.00 d . . .
C(2) C 0.213(1) 0.3871(7) 0.216(1) 0.085(4) Uani 1.00 d . . .
C(3) C 0.087(1) 0.4156(8) 0.178(2) 0.099(5) Uani 1.00 d . . .
C(4) C 0.019(1) 0.4136(8) 0.037(2) 0.094(5) Uani 1.00 d . . .
C(5) C 0.073(1) 0.381(1) -0.065(2) 0.135(7) Uani 1.00 d . . .
C(6) C 0.201(1) 0.3552(9) -0.026(1) 0.095(5) Uani 1.00 d . . .
C(7) C 0.5756(8) 0.3459(4) 0.3960(9) 0.046(2) Uani 1.00 d . . .
C(8) C 0.674(1) 0.3053(8) 0.461(1) 0.090(4) Uani 1.00 d . . .
C(9) C 0.748(2) 0.3232(10) 0.605(2) 0.117(6) Uani 1.00 d . . .
C(10) C 0.721(2) 0.379(1) 0.685(1) 0.109(6) Uani 1.00 d . . .
C(11) C 0.621(2) 0.4196(8) 0.625(1) 0.096(5) Uani 1.00 d . . .
C(12) C 0.551(1) 0.4049(7) 0.479(1) 0.082(4) Uani 1.00 d . . .
C(13) C 0.5518(10) 0.2658(5) 0.033(1) 0.057(3) Uani 1.00 d . . .
C(14) C 0.535(1) 0.2851(6) -0.098(1) 0.074(4) Uani 1.00 d . . .
C(15) C 0.583(2) 0.2453(9) -0.200(2) 0.102(5) Uani 1.00 d . . .
C(16) C 0.653(2) 0.191(1) -0.167(2) 0.129(8) Uani 1.00 d . . .
C(17) C 0.674(1) 0.1698(7) -0.034(2) 0.111(5) Uani 1.00 d . . .
C(18) C 0.622(1) 0.2075(5) 0.066(1) 0.077(4) Uani 1.00 d . . .
C(19) C 0.721(1) 0.5079(7) 0.275(2) 0.084(4) Uani 1.00 d . . .
C(20) C 0.1740(10) 0.2296(5) 0.3177(10) 0.053(2) Uani 1.00 d . . .
C(21) C 0.041(1) 0.2428(6) 0.276(1) 0.075(4) Uani 1.00 d . . .
C(22) C -0.011(1) 0.2880(6) 0.363(2) 0.096(5) Uani 1.00 d . . .
C(23) C 0.068(2) 0.3250(7) 0.491(2) 0.099(5) Uani 1.00 d . . .
C(24) C 0.197(2) 0.3086(7) 0.536(1) 0.094(5) Uani 1.00 d . . .
C(25) C 0.255(1) 0.2630(5) 0.450(1) 0.068(3) Uani 1.00 d . . .
C(26) C 0.4122(9) 0.0975(4) 0.2552(9) 0.047(2) Uani 1.00 d . . .
C(27) C 0.509(1) 0.1132(6) 0.384(1) 0.083(4) Uani 1.00 d . . .
C(28) C 0.607(1) 0.0691(8) 0.434(1) 0.100(5) Uani 1.00 d . . .
C(29) C 0.610(1) 0.0070(6) 0.353(2) 0.087(4) Uani 1.00 d . . .
C(30) C 0.516(2) -0.0083(7) 0.224(2) 0.112(5) Uani 1.00 d . . .
C(31) C 0.415(1) 0.0355(6) 0.175(1) 0.090(4) Uani 1.00 d . . .
C(32) C 0.1889(9) 0.1686(5) -0.0418(9) 0.051(2) Uani 1.00 d . . .
C(33) C 0.277(1) 0.1617(5) -0.121(1) 0.063(3) Uani 1.00 d . . .
C(34) C 0.230(1) 0.1615(6) -0.266(1) 0.076(4) Uani 1.00 d . . .
C(35) C 0.099(2) 0.1694(7) -0.335(1) 0.084(4) Uani 1.00 d . . .
C(36) C 0.012(1) 0.1739(8) -0.259(1) 0.091(4) Uani 1.00 d . . .
C(37) C 0.056(1) 0.1749(8) -0.112(1) 0.083(4) Uani 1.00 d . . .
C(38) C -0.067(1) 0.0497(7) 0.258(1) 0.073(4) Uani 1.00 d . . .
H(1) H 0.2594 0.3866 0.3152 0.1018 Uiso 1.00 calc . . .
H(2) H 0.0507 0.4369 0.2501 0.1190 Uiso 1.00 calc . . .
H(3) H -0.0643 0.4351 0.0089 0.1145 Uiso 1.00 calc . . .
H(4) H 0.0216 0.3745 -0.1642 0.1608 Uiso 1.00 calc . . .
H(5) H 0.2398 0.3352 -0.0979 0.1133 Uiso 1.00 calc . . .
H(6) H 0.6933 0.2644 0.4072 0.1073 Uiso 1.00 calc . . .
H(7) H 0.8178 0.2949 0.6479 0.1412 Uiso 1.00 calc . . .
H(8) H 0.7717 0.3911 0.7830 0.1319 Uiso 1.00 calc . . .
H(9) H 0.5984 0.4580 0.6833 0.1149 Uiso 1.00 calc . . .
H(10) H 0.4856 0.4356 0.4367 0.0979 Uiso 1.00 calc . . .
H(11) H 0.4894 0.3259 -0.1192 0.0895 Uiso 1.00 calc . . .
H(12) H 0.5658 0.2568 -0.2924 0.1229 Uiso 1.00 calc . . .
H(13) H 0.6920 0.1660 -0.2346 0.1535 Uiso 1.00 calc . . .
H(14) H 0.7236 0.1301 -0.0131 0.1330 Uiso 1.00 calc . . .
H(15) H 0.6341 0.1938 0.1569 0.0917 Uiso 1.00 calc . . .
H(16) H 0.4560 0.4529 0.1175 0.0626 Uiso 1.00 calc . . .
H(17) H -0.0153 0.2201 0.1872 0.0897 Uiso 1.00 calc . . .
H(18) H -0.1047 0.2949 0.3346 0.1148 Uiso 1.00 calc . . .
H(19) H 0.0329 0.3601 0.5450 0.1188 Uiso 1.00 calc . . .
H(20) H 0.2511 0.3284 0.6289 0.1120 Uiso 1.00 calc . . .
H(21) H 0.3474 0.2546 0.4811 0.0817 Uiso 1.00 calc . . .
H(22) H 0.5084 0.1566 0.4408 0.0996 Uiso 1.00 calc . . .
H(23) H 0.6718 0.0811 0.5254 0.1205 Uiso 1.00 calc . . .
H(24) H 0.6770 -0.0247 0.3861 0.1037 Uiso 1.00 calc . . .
H(25) H 0.5193 -0.0508 0.1661 0.1331 Uiso 1.00 calc . . .
H(26) H 0.3481 0.0227 0.0850 0.1075 Uiso 1.00 calc . . .
H(27) H 0.3692 0.1569 -0.0746 0.0755 Uiso 1.00 calc . . .
H(28) H 0.2902 0.1560 -0.3202 0.0907 Uiso 1.00 calc . . .
H(29) H 0.0681 0.1718 -0.4352 0.1006 Uiso 1.00 calc . . .
H(30) H -0.0805 0.1769 -0.3070 0.1084 Uiso 1.00 calc . . .
H(31) H -0.0059 0.1790 -0.0598 0.0992 Uiso 1.00 calc . . .
H(32) H 0.0308 0.0879 0.0460 0.0584 Uiso 1.00 calc . . .

loop_
_atom_site_aniso_label
_atom_site_aniso_U_11
_atom_site_aniso_U_22
_atom_site_aniso_U_33
_atom_site_aniso_U_12
_atom_site_aniso_U_13
_atom_site_aniso_U_23
Sb(1) 0.0397(3) 0.0398(3) 0.0495(3) -0.0021(2) 0.0124(2) 0.0106(2)
Sb(2) 0.0437(3) 0.0393(3) 0.0436(3) -0.0035(2) 0.0094(2) 0.0114(2)
S(1) 0.045(1) 0.044(1) 0.080(2) -0.0025(9) 0.022(1) 0.014(1)
S(2) 0.060(1) 0.055(1) 0.051(1) -0.013(1) 0.016(1) 0.014(1)
F(1) 0.20(1) 0.19(1) 0.083(6) -0.119(9) 0.032(6) -0.012(6)
F(2) 0.076(5) 0.089(5) 0.147(7) -0.036(4) 0.035(5) -0.009(5)
F(3) 0.117(7) 0.078(6) 0.19(1) -0.007(5) 0.044(7) -0.034(6)
F(4) 0.104(6) 0.163(8) 0.124(6) -0.021(5) 0.055(5) 0.072(6)
F(5) 0.086(5) 0.095(5) 0.108(5) -0.006(4) 0.048(4) -0.007(4)
F(6) 0.068(4) 0.145(7) 0.082(4) -0.040(4) 0.010(4) 0.003(5)
O(1) 0.055(4) 0.061(4) 0.079(4) -0.016(3) 0.005(3) 0.028(4)
O(2) 0.044(4) 0.076(5) 0.149(8) 0.012(4) 0.021(5) 0.041(5)
O(3) 0.068(5) 0.073(5) 0.093(5) -0.008(4) 0.039(4) 0.027(4)
O(4) 0.061(4) 0.098(6) 0.050(4) -0.009(4) 0.007(3) 0.027(4)
O(5) 0.107(6) 0.051(4) 0.095(6) -0.003(4) 0.042(5) 0.024(4)
N(1) 0.044(4) 0.044(4) 0.076(5) -0.001(3) 0.024(4) 0.019(4)
N(2) 0.053(4) 0.044(4) 0.047(4) -0.013(3) 0.012(3) 0.006(3)
C(1) 0.038(4) 0.046(5) 0.062(5) -0.004(3) 0.018(4) 0.015(4)
C(2) 0.073(8) 0.11(1) 0.064(6) 0.045(7) 0.018(6) 0.020(7)
C(3) 0.083(9) 0.11(1) 0.104(10) 0.041(8) 0.044(8) 0.002(8)
C(4) 0.045(6) 0.14(1) 0.096(9) 0.012(7) 0.010(6) 0.042(9)
C(5) 0.054(8) 0.26(2) 0.081(9) 0.03(1) 0.003(7) 0.04(1)
C(6) 0.037(5) 0.17(1) 0.071(7) 0.018(7) 0.011(5) 0.025(8)
C(7) 0.039(4) 0.047(5) 0.053(5) -0.008(3) 0.013(4) 0.009(4)
C(8) 0.066(7) 0.13(1) 0.055(6) 0.021(7) -0.001(5) 0.008(7)
C(9) 0.083(10) 0.15(2) 0.089(10) 0.038(10) -0.006(8) 0.02(1)
C(10) 0.082(9) 0.18(2) 0.053(7) -0.02(1) 0.004(7) -0.001(9)
C(11) 0.10(1) 0.10(1) 0.069(7) -0.013(9) 0.023(8) -0.013(7)
C(12) 0.075(8) 0.097(9) 0.059(6) 0.002(7) 0.009(6) -0.002(6)
C(13) 0.055(5) 0.056(5) 0.057(5) -0.005(4) 0.016(4) 0.001(4)
C(14) 0.073(7) 0.091(8) 0.063(6) -0.009(6) 0.027(6) 0.008(6)
C(15) 0.12(1) 0.10(1) 0.087(9) -0.016(10) 0.052(9) -0.019(8)
C(16) 0.10(1) 0.15(2) 0.12(1) -0.01(1) 0.06(1) -0.05(1)
C(17) 0.082(9) 0.064(8) 0.16(2) 0.021(7) 0.02(1) -0.022(9)
C(18) 0.069(7) 0.052(6) 0.092(8) 0.015(5) 0.011(6) -0.003(6)
C(19) 0.080(8) 0.067(8) 0.11(1) -0.032(6) 0.033(7) 0.001(7)
C(20) 0.055(5) 0.043(5) 0.056(5) 0.000(4) 0.011(4) 0.004(4)
C(21) 0.058(6) 0.081(8) 0.076(7) 0.015(6) 0.013(5) 0.007(6)
C(22) 0.099(10) 0.064(8) 0.14(1) 0.026(7) 0.063(10) 0.014(8)
C(23) 0.13(1) 0.062(8) 0.10(1) 0.009(8) 0.052(10) -0.020(7)
C(24) 0.13(1) 0.081(9) 0.064(7) -0.003(9) 0.029(8) -0.004(6)
C(25) 0.081(7) 0.048(5) 0.066(6) -0.005(5) 0.017(6) -0.008(5)
C(26) 0.052(5) 0.039(4) 0.053(5) 0.000(4) 0.017(4) 0.013(4)
C(27) 0.085(8) 0.071(7) 0.069(7) 0.019(6) -0.002(6) -0.003(6)
C(28) 0.085(9) 0.12(1) 0.072(8) 0.039(8) -0.009(6) 0.013(7)
C(29) 0.078(8) 0.070(8) 0.11(1) 0.024(6) 0.022(8) 0.033(7)
C(30) 0.10(1) 0.059(8) 0.14(1) 0.022(7) -0.003(9) -0.015(8)
C(31) 0.084(8) 0.062(7) 0.091(9) 0.016(6) -0.006(7) -0.010(6)
C(32) 0.051(5) 0.055(5) 0.043(4) -0.005(4) 0.006(4) 0.016(4)
C(33) 0.076(7) 0.064(6) 0.048(5) -0.002(5) 0.018(5) 0.008(4)
C(34) 0.104(10) 0.072(7) 0.053(6) -0.008(7) 0.030(6) -0.001(5)
C(35) 0.11(1) 0.086(8) 0.050(6) -0.029(7) 0.007(6) 0.016(6)
C(36) 0.078(8) 0.12(1) 0.065(7) -0.007(8) -0.002(6) 0.035(8)
C(37) 0.057(6) 0.13(1) 0.067(7) -0.001(7) 0.014(5) 0.044(7)
C(38) 0.077(7) 0.086(8) 0.059(6) -0.021(6) 0.020(6) 0.013(6)

loop_
_atom_type_symbol
_atom_type_description
_atom_type_scat_dispersion_real
_atom_type_scat_dispersion_imag
_atom_type_scat_source
C C 0.003 0.002
;International Tables for Crystallography
(1992, Vol. C, Tables 4.2.6.8 and 6.1.1.1)
;
H H 0.000 0.000
;International Tables for Crystallography
(1992, Vol. C, Table 6.1.1.2)
;
F F 0.017 0.010
;International Tables for Crystallography
(1992, Vol. C, Tables 4.2.6.8 and 6.1.1.1)
;
N N 0.006 0.003
;International Tables for Crystallography
(1992, Vol. C, Tables 4.2.6.8 and 6.1.1.1)
;
O O 0.011 0.006
;International Tables for Crystallography
(1992, Vol. C, Tables 4.2.6.8 and 6.1.1.1)
;
S S 0.125 0.123
;International Tables for Crystallography
(1992, Vol. C, Tables 4.2.6.8 and 6.1.1.1)
;
Sb Sb -0.587 1.546
;International Tables for Crystallography
(1992, Vol. C, Tables 4.2.6.8 and 6.1.1.1)
;

loop_
_geom_angle_atom_site_label_1
_geom_angle_atom_site_label_2
_geom_angle_atom_site_label_3
_geom_angle
_geom_angle_site_symmetry_1
_geom_angle_site_symmetry_2
_geom_angle_site_symmetry_3
_geom_angle_publ_flag
O(1) Sb(1) N(1) 179.3(3) . . . yes
O(1) Sb(1) C(1) 96.8(3) . . . yes
O(1) Sb(1) C(7) 90.7(3) . . . yes
O(1) Sb(1) C(13) 91.7(4) . . . yes
N(1) Sb(1) C(1) 83.0(3) . . . yes
N(1) Sb(1) C(7) 88.9(3) . . . yes
N(1) Sb(1) C(13) 88.9(3) . . . yes
C(1) Sb(1) C(7) 117.4(3) . . . yes
C(1) Sb(1) C(13) 121.8(4) . . . yes
C(7) Sb(1) C(13) 119.9(4) . . . yes
O(1) Sb(2) N(2) 178.3(3) . . . yes
O(1) Sb(2) C(20) 93.1(3) . . . yes
O(1) Sb(2) C(26) 87.6(3) . . . yes
O(1) Sb(2) C(32) 97.2(3) . . . yes
N(2) Sb(2) C(20) 88.0(3) . . . yes
N(2) Sb(2) C(26) 90.8(3) . . . yes
N(2) Sb(2) C(32) 83.2(3) . . . yes
C(20) Sb(2) C(26) 122.6(3) . . . yes
C(20) Sb(2) C(32) 118.8(4) . . . yes
C(26) Sb(2) C(32) 118.0(4) . . . yes
O(2) S(1) O(3) 119.1(5) . . . yes
O(2) S(1) N(1) 110.2(4) . . . yes
O(2) S(1) C(19) 104.6(6) . . . yes
O(3) S(1) N(1) 113.7(4) . . . yes
O(3) S(1) C(19) 101.7(6) . . . yes
N(1) S(1) C(19) 105.8(5) . . . yes
O(4) S(2) O(5) 121.0(5) . . . yes
O(4) S(2) N(2) 109.3(4) . . . yes
O(4) S(2) C(38) 103.7(5) . . . yes
O(5) S(2) N(2) 113.3(4) . . . yes
O(5) S(2) C(38) 101.6(5) . . . yes
N(2) S(2) C(38) 106.1(5) . . . yes
Sb(1) O(1) Sb(2) 145.7(4) . . . yes
Sb(1) N(1) S(1) 126.8(4) . . . yes
Sb(1) N(1) H(16) 116.8 . . . no
S(1) N(1) H(16) 116.4 . . . no
Sb(2) N(2) S(2) 123.9(4) . . . yes
Sb(2) N(2) H(32) 118.0 . . . no
S(2) N(2) H(32) 118.1 . . . no
Sb(1) C(1) C(2) 119.6(7) . . . yes
Sb(1) C(1) C(6) 121.1(7) . . . yes
C(2) C(1) C(6) 119.1(9) . . . yes
C(1) C(2) C(3) 121(1) . . . yes
C(1) C(2) H(1) 119.1 . . . no
C(3) C(2) H(1) 119.2 . . . no
C(2) C(3) C(4) 118(1) . . . yes
C(2) C(3) H(2) 120.3 . . . no
C(4) C(3) H(2) 120.7 . . . no
C(3) C(4) C(5) 119(1) . . . yes
C(3) C(4) H(3) 119.9 . . . no
C(5) C(4) H(3) 120.6 . . . no
C(4) C(5) C(6) 120(1) . . . yes
C(4) C(5) H(4) 119.5 . . . no
C(6) C(5) H(4) 119.5 . . . no
C(1) C(6) C(5) 119(1) . . . yes
C(1) C(6) H(5) 120.3 . . . no
C(5) C(6) H(5) 120.3 . . . no
Sb(1) C(7) C(8) 120.7(8) . . . yes
Sb(1) C(7) C(12) 121.6(7) . . . yes
C(8) C(7) C(12) 117.7(10) . . . yes
C(7) C(8) C(9) 120(1) . . . yes
C(7) C(8) H(6) 119.9 . . . no
C(9) C(8) H(6) 119.7 . . . no
C(8) C(9) C(10) 121(1) . . . yes
C(8) C(9) H(7) 119.6 . . . no
C(10) C(9) H(7) 119.1 . . . no
C(9) C(10) C(11) 119(1) . . . yes
C(9) C(10) H(8) 120.5 . . . no
C(11) C(10) H(8) 119.7 . . . no
C(10) C(11) C(12) 120(1) . . . yes
C(10) C(11) H(9) 119.8 . . . no
C(12) C(11) H(9) 120.1 . . . no
C(7) C(12) C(11) 120(1) . . . yes
C(7) C(12) H(10) 120.2 . . . no
C(11) C(12) H(10) 119.4 . . . no
Sb(1) C(13) C(14) 122.0(8) . . . yes
Sb(1) C(13) C(18) 117.6(8) . . . yes
C(14) C(13) C(18) 120(1) . . . yes
C(13) C(14) C(15) 120(1) . . . yes
C(13) C(14) H(11) 119.9 . . . no
C(15) C(14) H(11) 119.7 . . . no
C(14) C(15) C(16) 119(1) . . . yes
C(14) C(15) H(12) 120.5 . . . no
C(16) C(15) H(12) 119.8 . . . no
C(15) C(16) C(17) 121(1) . . . yes
C(15) C(16) H(13) 119.3 . . . no
C(17) C(16) H(13) 118.9 . . . no
C(16) C(17) C(18) 119(1) . . . yes
C(16) C(17) H(14) 120.8 . . . no
C(18) C(17) H(14) 120.0 . . . no
C(13) C(18) C(17) 118(1) . . . yes
C(13) C(18) H(15) 120.7 . . . no
C(17) C(18) H(15) 120.7 . . . no
S(1) C(19) F(1) 113.8(9) . . . yes
S(1) C(19) F(2) 109.8(10) . . . yes
S(1) C(19) F(3) 109(1) . . . yes
F(1) C(19) F(2) 107(1) . . . yes
F(1) C(19) F(3) 107(1) . . . yes
F(2) C(19) F(3) 108(1) . . . yes
Sb(2) C(20) C(21) 122.5(7) . . . yes
Sb(2) C(20) C(25) 118.3(8) . . . yes
C(21) C(20) C(25) 118.9(10) . . . yes
C(20) C(21) C(22) 120(1) . . . yes
C(20) C(21) H(17) 119.9 . . . no
C(22) C(21) H(17) 120.0 . . . no
C(21) C(22) C(23) 122(1) . . . yes
C(21) C(22) H(18) 119.1 . . . no
C(23) C(22) H(18) 118.8 . . . no
C(22) C(23) C(24) 117(1) . . . yes
C(22) C(23) H(19) 121.8 . . . no
C(24) C(23) H(19) 120.9 . . . no
C(23) C(24) C(25) 121(1) . . . yes
C(23) C(24) H(20) 119.5 . . . no
C(25) C(24) H(20) 118.7 . . . no
C(20) C(25) C(24) 119(1) . . . yes
C(20) C(25) H(21) 120.5 . . . no
C(24) C(25) H(21) 120.3 . . . no
Sb(2) C(26) C(27) 120.0(7) . . . yes
Sb(2) C(26) C(31) 121.4(7) . . . yes
C(27) C(26) C(31) 118.6(9) . . . yes
C(26) C(27) C(28) 121(1) . . . yes
C(26) C(27) H(22) 119.2 . . . no
C(28) C(27) H(22) 119.0 . . . no
C(27) C(28) C(29) 119(1) . . . yes
C(27) C(28) H(23) 119.9 . . . no
C(29) C(28) H(23) 120.5 . . . no
C(28) C(29) C(30) 118(1) . . . yes
C(28) C(29) H(24) 121.0 . . . no
C(30) C(29) H(24) 120.2 . . . no
C(29) C(30) C(31) 121(1) . . . yes
C(29) C(30) H(25) 119.0 . . . no
C(31) C(30) H(25) 119.3 . . . no
C(26) C(31) C(30) 119(1) . . . yes
C(26) C(31) H(26) 120.5 . . . no
C(30) C(31) H(26) 120.0 . . . no
Sb(2) C(32) C(33) 118.5(7) . . . yes
Sb(2) C(32) C(37) 122.7(8) . . . yes
C(33) C(32) C(37) 118.8(9) . . . yes
C(32) C(33) C(34) 119(1) . . . yes
C(32) C(33) H(27) 120.2 . . . no
C(34) C(33) H(27) 120.1 . . . no
C(33) C(34) C(35) 121(1) . . . yes
C(33) C(34) H(28) 119.4 . . . no
C(35) C(34) H(28) 118.9 . . . no
C(34) C(35) C(36) 118(1) . . . yes
C(34) C(35) H(29) 120.8 . . . no
C(36) C(35) H(29) 120.7 . . . no
C(35) C(36) C(37) 121(1) . . . yes
C(35) C(36) H(30) 119.4 . . . no
C(37) C(36) H(30) 119.4 . . . no
C(32) C(37) C(36) 119(1) . . . yes
C(32) C(37) H(31) 120.1 . . . no
C(36) C(37) H(31) 120.0 . . . no
S(2) C(38) F(4) 110.4(9) . . . yes
S(2) C(38) F(5) 113.1(8) . . . yes
S(2) C(38) F(6) 111.5(8) . . . yes
F(4) C(38) F(5) 106(1) . . . yes
F(4) C(38) F(6) 107.2(10) . . . yes
F(5) C(38) F(6) 107(1) . . . yes

loop_
_geom_bond_atom_site_label_1
_geom_bond_atom_site_label_2
_geom_bond_distance
_geom_bond_site_symmetry_1
_geom_bond_site_symmetry_2
_geom_bond_publ_flag
Sb(1) O(1) 1.961(6) . . yes
Sb(1) N(1) 2.316(7) . . yes
Sb(1) C(1) 2.097(8) . . yes
Sb(1) C(7) 2.081(9) . . yes
Sb(1) C(13) 2.111(10) . . yes
Sb(2) O(1) 1.980(6) . . yes
Sb(2) N(2) 2.290(7) . . yes
Sb(2) C(20) 2.096(10) . . yes
Sb(2) C(26) 2.105(8) . . yes
Sb(2) C(32) 2.113(8) . . yes
S(1) O(2) 1.426(8) . . yes
S(1) O(3) 1.441(7) . . yes
S(1) N(1) 1.546(7) . . yes
S(1) C(19) 1.83(1) . . yes
S(2) O(4) 1.419(7) . . yes
S(2) O(5) 1.434(8) . . yes
S(2) N(2) 1.546(7) . . yes
S(2) C(38) 1.82(1) . . yes
F(1) C(19) 1.28(2) . . yes
F(2) C(19) 1.32(1) . . yes
F(3) C(19) 1.31(2) . . yes
F(4) C(38) 1.33(1) . . yes
F(5) C(38) 1.30(1) . . yes
F(6) C(38) 1.31(1) . . yes
N(1) H(16) 0.964 . . no
N(2) H(32) 0.963 . . no
C(1) C(2) 1.36(1) . . yes
C(1) C(6) 1.36(1) . . yes
C(2) C(3) 1.39(2) . . yes
C(2) H(1) 0.951 . . no
C(3) C(4) 1.36(2) . . yes
C(3) H(2) 0.949 . . no
C(4) C(5) 1.37(2) . . yes
C(4) H(3) 0.948 . . no
C(5) C(6) 1.39(2) . . yes
C(5) H(4) 0.952 . . no
C(6) H(5) 0.952 . . no
C(7) C(8) 1.36(1) . . yes
C(7) C(12) 1.39(1) . . yes
C(8) C(9) 1.39(2) . . yes
C(8) H(6) 0.948 . . no
C(9) C(10) 1.34(2) . . yes
C(9) H(7) 0.949 . . no
C(10) C(11) 1.34(2) . . yes
C(10) H(8) 0.951 . . no
C(11) C(12) 1.39(2) . . yes
C(11) H(9) 0.951 . . no
C(12) H(10) 0.948 . . no
C(13) C(14) 1.37(1) . . yes
C(13) C(18) 1.39(1) . . yes
C(14) C(15) 1.39(2) . . yes
C(14) H(11) 0.953 . . no
C(15) C(16) 1.32(2) . . yes
C(15) H(12) 0.948 . . no
C(16) C(17) 1.41(3) . . yes
C(16) H(13) 0.955 . . no
C(17) C(18) 1.39(2) . . yes
C(17) H(14) 0.950 . . no
C(18) H(15) 0.956 . . no
C(20) C(21) 1.37(1) . . yes
C(20) C(25) 1.40(1) . . yes
C(21) C(22) 1.36(2) . . yes
C(21) H(17) 0.952 . . no
C(22) C(23) 1.40(2) . . yes
C(22) H(18) 0.951 . . no
C(23) C(24) 1.34(2) . . yes
C(23) H(19) 0.945 . . no
C(24) C(25) 1.40(2) . . yes
C(24) H(20) 0.950 . . no
C(25) H(21) 0.950 . . no
C(26) C(27) 1.37(1) . . yes
C(26) C(31) 1.37(1) . . yes
C(27) C(28) 1.36(2) . . yes
C(27) H(22) 0.954 . . no
C(28) C(29) 1.37(2) . . yes
C(28) H(23) 0.951 . . no
C(29) C(30) 1.35(2) . . yes
C(29) H(24) 0.949 . . no
C(30) C(31) 1.37(2) . . yes
C(30) H(25) 0.949 . . no
C(31) H(26) 0.951 . . no
C(32) C(33) 1.38(1) . . yes
C(32) C(37) 1.37(1) . . yes
C(33) C(34) 1.37(1) . . yes
C(33) H(27) 0.952 . . no
C(34) C(35) 1.36(2) . . yes
C(34) H(28) 0.951 . . no
C(35) C(36) 1.36(2) . . yes
C(35) H(29) 0.951 . . no
C(36) C(37) 1.38(2) . . yes
C(36) H(30) 0.952 . . no
C(37) H(31) 0.948 . . no

loop_
_geom_contact_atom_site_label_1
_geom_contact_atom_site_label_2
_geom_contact_distance
_geom_contact_site_symmetry_1
_geom_contact_site_symmetry_2
_geom_contact_publ_flag
F(2) C(5) 3.42(2) . 2_665 ?
F(2) C(23) 3.42(1) . 2_666 ?
F(2) C(24) 3.58(2) . 2_666 ?
F(3) C(24) 3.29(2) . 2_666 ?
F(3) C(11) 3.35(2) . 2_666 ?
F(3) O(3) 3.36(1) . 2_665 ?
F(4) F(4) 2.99(2) . 2_556 ?
F(4) C(29) 3.35(2) . 1_455 ?
F(5) C(35) 3.56(1) . 1_556 ?
F(6) O(5) 3.36(1) . 2_555 ?
F(6) N(2) 3.47(1) . 2_555 ?
F(6) C(31) 3.51(1) . 2_555 ?
O(2) C(22) 3.38(2) . 1_655 ?
O(2) C(4) 3.59(2) . 1_655 ?
O(3) N(1) 3.16(1) . 2_665 ?
O(3) O(3) 3.51(2) . 2_665 ?
O(3) C(10) 3.60(2) . 1_554 ?
O(4) C(29) 3.39(1) . 2_656 ?
O(4) C(35) 3.53(2) . 1_556 ?
O(4) C(34) 3.60(1) . 1_556 ?
O(5) N(2) 3.27(1) . 2_555 ?
O(5) C(37) 3.35(2) . 2_555 ?
O(5) C(36) 3.55(2) . 2_555 ?
C(9) C(15) 3.58(3) . 1_556 ?

loop_
_geom_torsion_atom_site_label_1
_geom_torsion_atom_site_label_2
_geom_torsion_atom_site_label_3
_geom_torsion_atom_site_label_4
_geom_torsion
_geom_torsion_site_symmetry_1
_geom_torsion_site_symmetry_2
_geom_torsion_site_symmetry_3
_geom_torsion_site_symmetry_4
_geom_torsion_publ_flag
Sb(1) O(1) Sb(2) N(2) 147(8) . . . . yes
Sb(1) O(1) Sb(2) C(20) -78.7(8) . . . . yes
Sb(1) O(1) Sb(2) C(26) 158.8(8) . . . . yes
Sb(1) O(1) Sb(2) C(32) 40.9(8) . . . . yes
Sb(1) N(1) S(1) O(2) -4.6(8) . . . . yes
Sb(1) N(1) S(1) O(3) 132.1(5) . . . . yes
Sb(1) N(1) S(1) C(19) -117.1(7) . . . . yes
Sb(1) C(1) C(2) C(3) 178(1) . . . . yes
Sb(1) C(1) C(6) C(5) 177(1) . . . . yes
Sb(1) C(7) C(8) C(9) -178(1) . . . . yes
Sb(1) C(7) C(12) C(11) 175(1) . . . . yes
Sb(1) C(13) C(14) C(15) -173(1) . . . . yes
Sb(1) C(13) C(18) C(17) 175.9(10) . . . . yes
Sb(2) O(1) Sb(1) N(1) 94(21) . . . . yes
Sb(2) O(1) Sb(1) C(1) 23.9(8) . . . . yes
Sb(2) O(1) Sb(1) C(7) 141.6(8) . . . . yes
Sb(2) O(1) Sb(1) C(13) -98.4(8) . . . . yes
Sb(2) N(2) S(2) O(4) 18.7(7) . . . . yes
Sb(2) N(2) S(2) O(5) -119.5(6) . . . . yes
Sb(2) N(2) S(2) C(38) 129.9(5) . . . . yes
Sb(2) C(20) C(21) C(22) -173.3(10) . . . . yes
Sb(2) C(20) C(25) C(24) 174.2(9) . . . . yes
Sb(2) C(26) C(27) C(28) -178(1) . . . . yes
Sb(2) C(26) C(31) C(30) 177(1) . . . . yes
Sb(2) C(32) C(33) C(34) -180.0(8) . . . . yes
Sb(2) C(32) C(37) C(36) -179(1) . . . . yes
S(1) N(1) Sb(1) O(1) 119(21) . . . . yes
S(1) N(1) Sb(1) C(1) -169.7(6) . . . . yes
S(1) N(1) Sb(1) C(7) 72.5(6) . . . . yes
S(1) N(1) Sb(1) C(13) -47.4(6) . . . . yes
S(2) N(2) Sb(2) O(1) 56(9) . . . . yes
S(2) N(2) Sb(2) C(20) -78.1(5) . . . . yes
S(2) N(2) Sb(2) C(26) 44.6(5) . . . . yes
S(2) N(2) Sb(2) C(32) 162.7(6) . . . . yes
F(1) C(19) S(1) O(2) -57(1) . . . . yes
F(1) C(19) S(1) O(3) 177(1) . . . . yes
F(1) C(19) S(1) N(1) 58(1) . . . . yes
F(2) C(19) S(1) O(2) 62(1) . . . . yes
F(2) C(19) S(1) O(3) -61(1) . . . . yes
F(2) C(19) S(1) N(1) 179.3(9) . . . . yes
F(3) C(19) S(1) O(2) -177.7(9) . . . . yes
F(3) C(19) S(1) O(3) 57(1) . . . . yes
F(3) C(19) S(1) N(1) -61(1) . . . . yes
F(4) C(38) S(2) O(4) -61.4(9) . . . . yes
F(4) C(38) S(2) O(5) 64.8(9) . . . . yes
F(4) C(38) S(2) N(2) -176.6(8) . . . . yes
F(5) C(38) S(2) O(4) 58.3(9) . . . . yes
F(5) C(38) S(2) O(5) -175.5(8) . . . . yes
F(5) C(38) S(2) N(2) -56.8(9) . . . . yes
F(6) C(38) S(2) O(4) 179.6(9) . . . . yes
F(6) C(38) S(2) O(5) -54.2(10) . . . . yes
F(6) C(38) S(2) N(2) 64.4(10) . . . . yes
O(1) Sb(1) C(1) C(2) 77.4(10) . . . . yes
O(1) Sb(1) C(1) C(6) -99(1) . . . . yes
O(1) Sb(1) C(7) C(8) 57.2(10) . . . . yes
O(1) Sb(1) C(7) C(12) -121.0(9) . . . . yes
O(1) Sb(1) C(13) C(14) 136.5(9) . . . . yes
O(1) Sb(1) C(13) C(18) -39.2(8) . . . . yes
O(1) Sb(2) C(20) C(21) 132.5(9) . . . . yes
O(1) Sb(2) C(20) C(25) -41.2(8) . . . . yes
O(1) Sb(2) C(26) C(27) 50.2(9) . . . . yes
O(1) Sb(2) C(26) C(31) -128.3(10) . . . . yes
O(1) Sb(2) C(32) C(33) 47.8(8) . . . . yes
O(1) Sb(2) C(32) C(37) -132.4(10) . . . . yes
N(1) Sb(1) C(1) C(2) -102.0(10) . . . . yes
N(1) Sb(1) C(1) C(6) 81(1) . . . . yes
N(1) Sb(1) C(7) C(8) -123.3(9) . . . . yes
N(1) Sb(1) C(7) C(12) 58.5(9) . . . . yes
N(1) Sb(1) C(13) C(14) -43.6(9) . . . . yes
N(1) Sb(1) C(13) C(18) 140.7(8) . . . . yes
N(2) Sb(2) C(20) C(21) -48.7(9) . . . . yes
N(2) Sb(2) C(20) C(25) 137.6(8) . . . . yes
N(2) Sb(2) C(26) C(27) -130.1(9) . . . . yes
N(2) Sb(2) C(26) C(31) 51.4(10) . . . . yes
N(2) Sb(2) C(32) C(33) -130.6(8) . . . . yes
N(2) Sb(2) C(32) C(37) 49.2(10) . . . . yes
C(1) Sb(1) C(7) C(8) 155.1(9) . . . . yes
C(1) Sb(1) C(7) C(12) -23.1(10) . . . . yes
C(1) Sb(1) C(13) C(14) 37.5(10) . . . . yes
C(1) Sb(1) C(13) C(18) -138.2(8) . . . . yes
C(1) C(2) C(3) C(4) 2(2) . . . . yes
C(1) C(6) C(5) C(4) 4(2) . . . . yes
C(2) C(1) Sb(1) C(7) -16(1) . . . . yes
C(2) C(1) Sb(1) C(13) 173.7(9) . . . . yes
C(2) C(1) C(6) C(5) 1(2) . . . . yes
C(2) C(3) C(4) C(5) 3(2) . . . . yes
C(3) C(2) C(1) C(6) -4(2) . . . . yes
C(3) C(4) C(5) C(6) -6(3) . . . . yes
C(6) C(1) Sb(1) C(7) 166.7(10) . . . . yes
C(6) C(1) Sb(1) C(13) -2(1) . . . . yes
C(7) Sb(1) C(13) C(14) -131.7(8) . . . . yes
C(7) Sb(1) C(13) C(18) 52.6(9) . . . . yes
C(7) C(8) C(9) C(10) 2(2) . . . . yes
C(7) C(12) C(11) C(10) 5(2) . . . . yes
C(8) C(7) Sb(1) C(13) -35(1) . . . . yes
C(8) C(7) C(12) C(11) -3(1) . . . . yes
C(8) C(9) C(10) C(11) 0(2) . . . . yes
C(9) C(8) C(7) C(12) 0(2) . . . . yes
C(9) C(10) C(11) C(12) -3(2) . . . . yes
C(12) C(7) Sb(1) C(13) 146.6(9) . . . . yes
C(13) C(14) C(15) C(16) -4(2) . . . . yes
C(13) C(18) C(17) C(16) 0(2) . . . . yes
C(14) C(13) C(18) C(17) 0(1) . . . . yes
C(14) C(15) C(16) C(17) 4(2) . . . . yes
C(15) C(14) C(13) C(18) 2(1) . . . . yes
C(15) C(16) C(17) C(18) -1(2) . . . . yes
C(20) Sb(2) C(26) C(27) -41(1) . . . . yes
C(20) Sb(2) C(26) C(31) 139.6(10) . . . . yes
C(20) Sb(2) C(32) C(33) 145.4(8) . . . . yes
C(20) Sb(2) C(32) C(37) -34(1) . . . . yes
C(20) C(21) C(22) C(23) 3(2) . . . . yes
C(20) C(25) C(24) C(23) -4(2) . . . . yes
C(21) C(20) Sb(2) C(26) -138.4(9) . . . . yes
C(21) C(20) Sb(2) C(32) 32(1) . . . . yes
C(21) C(20) C(25) C(24) 0(1) . . . . yes
C(21) C(22) C(23) C(24) -7(2) . . . . yes
C(22) C(21) C(20) C(25) 0(1) . . . . yes
C(22) C(23) C(24) C(25) 8(2) . . . . yes
C(25) C(20) Sb(2) C(26) 48.0(9) . . . . yes
C(25) C(20) Sb(2) C(32) -141.2(8) . . . . yes
C(26) Sb(2) C(32) C(33) -43.3(9) . . . . yes
C(26) Sb(2) C(32) C(37) 136.5(10) . . . . yes
C(26) C(27) C(28) C(29) 0(2) . . . . yes
C(26) C(31) C(30) C(29) 2(2) . . . . yes
C(27) C(26) Sb(2) C(32) 147.1(9) . . . . yes
C(27) C(26) C(31) C(30) -1(2) . . . . yes
C(27) C(28) C(29) C(30) 1(2) . . . . yes
C(28) C(27) C(26) C(31) 0(2) . . . . yes
C(28) C(29) C(30) C(31) -2(2) . . . . yes
C(31) C(26) Sb(2) C(32) -31(1) . . . . yes
C(32) C(33) C(34) C(35) 1(1) . . . . yes
C(32) C(37) C(36) C(35) -2(2) . . . . yes
C(33) C(32) C(37) C(36) 0(1) . . . . yes
C(33) C(34) C(35) C(36) -3(1) . . . . yes
C(34) C(33) C(32) C(37) 0(1) . . . . yes
C(34) C(35) C(36) C(37) 3(2) . . . . yes
C(34) C(35) C(36) C(37) 3(2) . . . . yes

loop_
_cod_related_entry_id
_cod_related_entry_database
_cod_related_entry_code
1 ChemSpider 30661050
